data_4118553
loop_
_publ_author_name
'Zhiqian Wang'
'Brandon J. Reinus'
'Guangbin Dong'

_publ_section_title
;
 Catalytic Intermolecular C-Alkylation of 1,2-Diketones with Simple
 Olefins: A Recyclable Directing Group Strategy
;
_journal_name_full 'Journal of the American Chemical Society'
_journal_page_first 13954
_journal_page_last 13957
_journal_paper_doi 10.1021/ja306123m
_journal_volume 134
_journal_year 2012
_chemical_formula_sum 'C14 H12 N O4'
_chemical_formula_weight 258.25
_chemical_name_systematic
;
 ?
;
_space_group_IT_number 14
_symmetry_cell_setting monoclinic
_symmetry_space_group_name_Hall '-P 2yn'
_symmetry_space_group_name_H-M 'P 1 21/n 1'
_atom_sites_solution_hydrogens geom
_atom_sites_solution_primary direct
_atom_sites_solution_secondary difmap
_audit_creation_method SHELXL-97
_cell_angle_alpha 90.000(5)
_cell_angle_beta 101.666(5)
_cell_angle_gamma 90.000(5)
_cell_formula_units_Z 4
_cell_length_a 7.133(5)
_cell_length_b 15.809(5)
_cell_length_c 9.126(5)
_cell_measurement_temperature 100(2)
_cell_volume 1007.8(10)
_computing_structure_refinement 'SHELXL-97 (Sheldrick, 1997)'
_diffrn_ambient_temperature 100(2)
_diffrn_measured_fraction_theta_full 0.984
_diffrn_measured_fraction_theta_max 0.984
_diffrn_radiation_monochromator graphite
_diffrn_radiation_source 'fine-focus sealed tube'
_diffrn_radiation_type MoK\a
_diffrn_radiation_wavelength 0.71069
_diffrn_reflns_av_R_equivalents 0.0559
_diffrn_reflns_av_sigmaI/netI 0.0526
_diffrn_reflns_limit_h_max 9
_diffrn_reflns_limit_h_min -9
_diffrn_reflns_limit_k_max 19
_diffrn_reflns_limit_k_min -20
_diffrn_reflns_limit_l_max 11
_diffrn_reflns_limit_l_min -11
_diffrn_reflns_number 9577
_diffrn_reflns_theta_full 27.48
_diffrn_reflns_theta_max 27.48
_diffrn_reflns_theta_min 3.19
_exptl_absorpt_coefficient_mu 0.126
_exptl_crystal_density_diffrn 1.702
_exptl_crystal_F_000 540
_refine_diff_density_max 0.187
_refine_diff_density_min -0.197
_refine_diff_density_rms 0.043
_refine_ls_extinction_method none
_refine_ls_goodness_of_fit_ref 1.084
_refine_ls_hydrogen_treatment mixed
_refine_ls_matrix_type full
_refine_ls_number_parameters 176
_refine_ls_number_reflns 2281
_refine_ls_number_restraints 134
_refine_ls_restrained_S_all 1.058
_refine_ls_R_factor_all 0.0883
_refine_ls_R_factor_gt 0.0544
_refine_ls_shift/su_max 0.000
_refine_ls_shift/su_mean 0.000
_refine_ls_structure_factor_coef Fsqd
_refine_ls_weighting_details 'calc w=1/[\s^2^(Fo^2^)+(0.0397P)^2^+0.4369P] where P=(Fo^2^+2Fc^2^)/3'
_refine_ls_weighting_scheme calc
_refine_ls_wR_factor_gt 0.1141
_refine_ls_wR_factor_ref 0.1284
_reflns_number_gt 1579
_reflns_number_total 2281
_reflns_threshold_expression >2sigma(I)
_cod_data_source_file ja306123m_si_001.cif
_cod_data_source_block shelxl
_cod_database_code 4118553

loop_
_symmetry_equiv_pos_as_xyz
'x, y, z'
'-x+1/2, y+1/2, -z+1/2'
'-x, -y, -z'
'x-1/2, -y-1/2, z-1/2'

loop_
_atom_site_label
_atom_site_type_symbol
_atom_site_fract_x
_atom_site_fract_y
_atom_site_fract_z
_atom_site_U_iso_or_equiv
_atom_site_adp_type
_atom_site_occupancy
_atom_site_symmetry_multiplicity
_atom_site_calc_flag
_atom_site_refinement_flags
_atom_site_disorder_assembly
_atom_site_disorder_group
C1 C 0.4203(3) 0.56770(11) 0.7709(2) 0.0251(4) Uani 1 1 d . . .
C5 C 0.3569(3) 0.58859(12) 0.8950(2) 0.0296(4) Uani 1 1 d . B .
H5 H 0.4027 0.6360 0.9557 0.035 Uiso 1 1 calc R A 1
C6 C 0.6995(2) 0.65885(11) 0.75678(19) 0.0224(4) Uani 1 1 d . . .
C7 C 0.8371(3) 0.67886(12) 0.6719(2) 0.0286(4) Uani 1 1 d . . .
H7 H 0.8413 0.6489 0.5824 0.034 Uiso 1 1 calc R . .
C8 C 0.9649(3) 0.74224(12) 0.7206(2) 0.0341(5) Uani 1 1 d . . .
H8 H 1.0588 0.7573 0.6649 0.041 Uiso 1 1 calc R B .
C9 C 0.9559(3) 0.78447(13) 0.8527(2) 0.0381(5) Uani 1 1 d . . .
H9 H 1.0429 0.8288 0.8890 0.046 Uiso 1 1 calc R . .
C10 C 0.8173(3) 0.76001(13) 0.9290(2) 0.0377(5) Uani 1 1 d . . .
H10 H 0.8119 0.7887 1.0195 0.045 Uiso 1 1 calc R B .
N1 N 0.5685(2) 0.59551(9) 0.70657(16) 0.0234(3) Uani 1 1 d . . .
H1 H 0.5812 0.5698 0.6236 0.028 Uiso 1 1 calc R . .
N2 N 0.6885(2) 0.69813(10) 0.88398(17) 0.0296(4) Uani 1 1 d . . .
O1 O 0.322(3) 0.4660(13) 0.5799(14) 0.028(3) Uani 0.50 1 d PDU B 1
C2 C 0.3159(9) 0.4926(5) 0.7047(8) 0.0203(14) Uani 0.50 1 d PDU B 1
C4 C 0.2047(14) 0.5288(4) 0.9281(7) 0.0251(16) Uani 0.50 1 d PDU B 1
H4A H 0.0798 0.5579 0.9176 0.030 Uiso 0.50 1 calc PR B 1
H4B H 0.2413 0.5055 1.0306 0.030 Uiso 0.50 1 calc PR B 1
C3 C 0.1960(5) 0.4587(2) 0.8100(4) 0.0226(7) Uani 0.50 1 d PDU B 1
H3 H 0.2643 0.4083 0.8616 0.027 Uiso 0.50 1 calc PR B 1
C11 C -0.0023(6) 0.4293(3) 0.7306(5) 0.0336(11) Uani 0.50 1 d PDU B 1
H11A H -0.0757 0.4779 0.6830 0.050 Uiso 0.50 1 calc PR B 1
H11B H -0.0691 0.4039 0.8036 0.050 Uiso 0.50 1 calc PR B 1
H11C H 0.0104 0.3874 0.6542 0.050 Uiso 0.50 1 calc PR B 1
O1A O 0.301(3) 0.4764(13) 0.5594(15) 0.028(3) Uani 0.50 1 d PDU B 2
C2A C 0.2801(9) 0.5092(5) 0.6764(8) 0.0216(14) Uani 0.50 1 d PDU B 2
C4A C 0.1703(14) 0.5448(4) 0.8998(7) 0.0256(16) Uani 0.50 1 d PDU B 2
H4A1 H 0.0694 0.5869 0.9054 0.031 Uiso 0.50 1 calc PR B 2
H4A2 H 0.1853 0.5074 0.9884 0.031 Uiso 0.50 1 calc PR B 2
C3A C 0.1162(6) 0.4924(2) 0.7550(4) 0.0239(7) Uani 0.50 1 d PDU B 2
H3A H -0.0021 0.5177 0.6930 0.029 Uiso 0.50 1 calc PR B 2
C11A C 0.0794(8) 0.3982(3) 0.7722(6) 0.0391(12) Uani 0.50 1 d PDU B 2
H11D H 0.0581 0.3709 0.6739 0.059 Uiso 0.50 1 calc PR B 2
H11E H -0.0341 0.3907 0.8161 0.059 Uiso 0.50 1 calc PR B 2
H11F H 0.1905 0.3724 0.8378 0.059 Uiso 0.50 1 calc PR B 2

loop_
_atom_site_aniso_label
_atom_site_aniso_U_11
_atom_site_aniso_U_22
_atom_site_aniso_U_33
_atom_site_aniso_U_23
_atom_site_aniso_U_13
_atom_site_aniso_U_12
C1 0.0268(10) 0.0250(9) 0.0263(9) -0.0019(7) 0.0118(8) -0.0030(7)
C5 0.0305(11) 0.0305(10) 0.0311(10) -0.0082(8) 0.0144(8) -0.0069(8)
C6 0.0218(9) 0.0238(9) 0.0210(9) 0.0023(7) 0.0030(7) -0.0019(7)
C7 0.0298(11) 0.0335(10) 0.0232(9) -0.0030(8) 0.0069(8) -0.0067(8)
C8 0.0307(11) 0.0412(11) 0.0324(11) -0.0011(9) 0.0108(9) -0.0111(9)
C9 0.0373(12) 0.0417(12) 0.0359(12) -0.0093(9) 0.0089(9) -0.0181(9)
C10 0.0383(13) 0.0446(12) 0.0325(11) -0.0143(9) 0.0128(9) -0.0153(9)
N1 0.0249(8) 0.0267(8) 0.0210(7) -0.0046(6) 0.0102(6) -0.0042(6)
N2 0.0299(9) 0.0346(9) 0.0261(8) -0.0076(7) 0.0096(7) -0.0074(7)
O1 0.035(5) 0.024(4) 0.027(4) -0.007(3) 0.015(4) -0.005(3)
C2 0.024(3) 0.015(3) 0.022(3) 0.0032(19) 0.006(2) 0.003(2)
C4 0.028(3) 0.030(3) 0.020(3) -0.002(2) 0.010(2) -0.003(2)
C3 0.0257(19) 0.0230(17) 0.0204(17) 0.0046(14) 0.0080(14) 0.0009(15)
C11 0.032(3) 0.041(3) 0.032(3) -0.005(2) 0.015(2) -0.011(2)
O1A 0.030(4) 0.031(5) 0.028(4) -0.005(3) 0.015(3) -0.004(3)
C2A 0.025(3) 0.018(3) 0.024(3) 0.004(2) 0.012(2) 0.009(2)
C4A 0.030(3) 0.028(3) 0.022(3) 0.002(2) 0.012(2) 0.000(2)
C3A 0.0218(19) 0.0267(18) 0.0257(18) -0.0015(15) 0.0105(15) 0.0008(15)
C11A 0.047(3) 0.033(3) 0.046(3) -0.005(2) 0.028(2) -0.011(2)

loop_
_atom_type_symbol
_atom_type_description
_atom_type_scat_dispersion_real
_atom_type_scat_dispersion_imag
_atom_type_scat_source
C C 0.0033 0.0016 'International Tables Vol C Tables 4.2.6.8 and 6.1.1.4'
H H 0.0000 0.0000 'International Tables Vol C Tables 4.2.6.8 and 6.1.1.4'
N N 0.0061 0.0033 'International Tables Vol C Tables 4.2.6.8 and 6.1.1.4'
O O 0.0106 0.0060 'International Tables Vol C Tables 4.2.6.8 and 6.1.1.4'

loop_
_geom_angle_atom_site_label_1
_geom_angle_atom_site_label_2
_geom_angle_atom_site_label_3
_geom_angle
C5 C1 N1 134.25(17)
C5 C1 C2 108.5(3)
N1 C1 C2 116.9(3)
C5 C1 C2A 109.7(3)
N1 C1 C2A 115.5(2)
C2 C1 C2A 16.1(4)
C1 C5 C4A 111.2(3)
C1 C5 C4 113.1(3)
C4A C5 C4 15.4(5)
C1 C5 H5 123.4
C4A C5 H5 123.1
C4 C5 H5 123.4
N2 C6 N1 118.13(15)
N2 C6 C7 123.12(16)
N1 C6 C7 118.76(16)
C8 C7 C6 118.71(18)
C8 C7 H7 120.6
C6 C7 H7 120.6
C7 C8 C9 119.30(18)
C7 C8 H8 120.4
C9 C8 H8 120.4
C10 C9 C8 117.88(18)
C10 C9 H9 121.1
C8 C9 H9 121.1
N2 C10 C9 124.45(18)
N2 C10 H10 117.8
C9 C10 H10 117.8
C1 N1 C6 127.85(15)
C1 N1 H1 116.1
C6 N1 H1 116.1
C6 N2 C10 116.55(16)
O1 C2 C1 123.4(10)
O1 C2 C3 127.1(9)
C1 C2 C3 109.4(5)
C5 C4 C3 103.8(5)
C5 C4 H4A 111.0
C3 C4 H4A 111.0
C5 C4 H4B 111.0
C3 C4 H4B 111.0
H4A C4 H4B 109.0
C2 C3 C11 113.3(4)
C2 C3 C4 104.0(5)
C11 C3 C4 117.0(5)
C2 C3 H3 107.3
C11 C3 H3 107.3
C4 C3 H3 107.3
O1A C2A C1 125.3(10)
O1A C2A C3A 125.6(9)
C1 C2A C3A 109.0(5)
C5 C4A C3A 106.9(5)
C5 C4A H4A1 110.3
C3A C4A H4A1 110.3
C5 C4A H4A2 110.3
C3A C4A H4A2 110.3
H4A1 C4A H4A2 108.6
C2A C3A C11A 112.7(4)
C2A C3A C4A 103.2(5)
C11A C3A C4A 117.0(4)
C2A C3A H3A 107.8
C11A C3A H3A 107.8
C4A C3A H3A 107.8
C3A C11A H11D 109.5
C3A C11A H11E 109.5
H11D C11A H11E 109.5
C3A C11A H11F 109.5
H11D C11A H11F 109.5
H11E C11A H11F 109.5

loop_
_geom_bond_atom_site_label_1
_geom_bond_atom_site_label_2
_geom_bond_distance
C1 C5 1.343(2)
C1 N1 1.381(2)
C1 C2 1.466(8)
C1 C2A 1.500(9)
C5 C4A 1.508(11)
C5 C4 1.515(10)
C5 H5 0.9500
C6 N2 1.333(2)
C6 N1 1.383(2)
C6 C7 1.404(3)
C7 C8 1.367(3)
C7 H7 0.9500
C8 C9 1.390(3)
C8 H8 0.9500
C9 C10 1.375(3)
C9 H9 0.9500
C10 N2 1.348(2)
C10 H10 0.9500
N1 H1 0.8800
O1 C2 1.223(6)
C2 C3 1.508(5)
C4 C3 1.539(5)
C4 H4A 0.9900
C4 H4B 0.9900
C3 C11 1.526(5)
C3 H3 1.0000
C11 H11A 0.9800
C11 H11B 0.9800
C11 H11C 0.9800
O1A C2A 1.223(6)
C2A C3A 1.513(5)
C4A C3A 1.541(5)
C4A H4A1 0.9900
C4A H4A2 0.9900
C3A C11A 1.526(5)
C3A H3A 1.0000
C11A H11D 0.9800
C11A H11E 0.9800
C11A H11F 0.9800

loop_
_geom_torsion_atom_site_label_1
_geom_torsion_atom_site_label_2
_geom_torsion_atom_site_label_3
_geom_torsion_atom_site_label_4
_geom_torsion
N1 C1 C5 C4A 172.4(3)
C2 C1 C5 C4A -15.5(4)
C2A C1 C5 C4A 1.5(4)
N1 C1 C5 C4 -171.0(4)
C2 C1 C5 C4 1.1(4)
C2A C1 C5 C4 18.1(5)
N2 C6 C7 C8 -0.8(3)
N1 C6 C7 C8 179.16(17)
C6 C7 C8 C9 0.4(3)
C7 C8 C9 C10 0.1(3)
C8 C9 C10 N2 -0.4(3)
C5 C1 N1 C6 -1.4(3)
C2 C1 N1 C6 -172.9(3)
C2A C1 N1 C6 169.1(3)
N2 C6 N1 C1 1.6(3)
C7 C6 N1 C1 -178.36(17)
N1 C6 N2 C10 -179.46(17)
C7 C6 N2 C10 0.5(3)
C9 C10 N2 C6 0.1(3)
C5 C1 C2 O1 168.9(13)
N1 C1 C2 O1 -17.5(14)
C2A C1 C2 O1 71.8(18)
C5 C1 C2 C3 -7.9(5)
N1 C1 C2 C3 165.7(3)
C2A C1 C2 C3 -105.0(15)
C1 C5 C4 C3 5.9(5)
C4A C5 C4 C3 91.9(15)
O1 C2 C3 C11 -37.4(15)
C1 C2 C3 C11 139.2(4)
O1 C2 C3 C4 -165.6(14)
C1 C2 C3 C4 11.1(6)
C5 C4 C3 C2 -9.9(6)
C5 C4 C3 C11 -135.7(4)
C5 C1 C2A O1A -176.9(13)
N1 C1 C2A O1A 10.3(14)
C2 C1 C2A O1A -88.4(19)
C5 C1 C2A C3A -1.0(5)
N1 C1 C2A C3A -173.8(3)
C2 C1 C2A C3A 87.5(14)
C1 C5 C4A C3A -1.5(5)
C4 C5 C4A C3A -101.7(16)
O1A C2A C3A C11A 48.8(15)
C1 C2A C3A C11A -127.0(4)
O1A C2A C3A C4A 176.0(14)
C1 C2A C3A C4A 0.1(5)
C5 C4A C3A C2A 0.7(6)
C5 C4A C3A C11A 125.1(5)
